data_7711709
loop_
_publ_author_name
'Valentine, Andrew James'
'Geer, Ana M.'
'Blundell, Toby'
'Tovey, Will'
'Cliffe, Matthew'
'Davies, Edward Stephen'
'Argent, Stephen'
'Lewis, William'
'McMaster, Jonathan'
'Taylor, Laurence John'
'Reta, Daniel'
'Kays, Deborah Lorraine'

_publ_section_title
;
 Slow magnetic relaxation in Fe(II) m-terphenyl complexes
;
_journal_name_full 'Dalton Transactions'
_journal_paper_doi 10.1039/D2DT03531F
_journal_year 2022
_chemical_formula_moiety 'C50 H58 Fe Si2'
_chemical_formula_sum 'C50 H58 Fe Si2'
_chemical_formula_weight 770.99
_space_group_crystal_system monoclinic
_space_group_IT_number 15
_space_group_name_Hall '-C 2yc'
_space_group_name_H-M_alt 'C 1 2/c 1'
_atom_sites_solution_hydrogens geom
_atom_sites_solution_primary dual
_atom_sites_solution_secondary difmap
_audit_creation_date 2022-03-11
_audit_creation_method
;
Olex2 1.3
(compiled 2020.11.12 svn.r5f609507 for OlexSys, GUI svn.r6408)
;
_audit_update_record
;
2022-07-07 deposited with the CCDC.	2022-11-08 downloaded from the CCDC.
;
_cell_angle_alpha 90
_cell_angle_beta 102.414(4)
_cell_angle_gamma 90
_cell_formula_units_Z 12
_cell_length_a 25.4389(10)
_cell_length_b 11.5117(4)
_cell_length_c 47.1469(18)
_cell_measurement_reflns_used 12436
_cell_measurement_temperature 120(2)
_cell_measurement_theta_max 73.8460
_cell_measurement_theta_min 4.1960
_cell_volume 13483.9(9)
_computing_cell_refinement 'CrysAlisPro 1.171.38.43 (Rigaku OD, 2015)'
_computing_data_collection 'CrysAlisPro 1.171.38.43 (Rigaku OD, 2015)'
_computing_data_reduction 'CrysAlisPro 1.171.38.43 (Rigaku OD, 2015)'
_computing_molecular_graphics 'Olex2 1.3 (Dolomanov et al., 2009)'
_computing_publication_material 'Olex2 1.3 (Dolomanov et al., 2009)'
_computing_structure_refinement 'SHELXL 2018/3 (Sheldrick, 2015)'
_computing_structure_solution 'ShelXT (Sheldrick, 2015)'
_diffrn_ambient_environment 'N2 gas'
_diffrn_ambient_temperature 120(2)
_diffrn_crystal_treatment 'flash frozen in gaseous N2'
_diffrn_detector 'CCD area detector'
_diffrn_detector_area_resol_mean 4.2207
_diffrn_detector_type 'Agilent Diffraction Titan S2 detector'
_diffrn_measured_fraction_theta_full 1.000
_diffrn_measured_fraction_theta_max 0.973
_diffrn_measurement_details
;
List of Runs (angles in degrees, time in seconds):

  # Type    Start    End  Width  t~exp~   \w     \q     \k     \f   Frames
#--------------------------------------------------------------------------
  1  \w    -50.00  28.00   1.00    7.50    --  -43.06  38.00-180.00   78
  2  \w    -50.00  28.00   1.00    7.50    --  -43.06  38.00 -60.00   78
  3  \w      2.00  96.00   1.00    7.50    --   43.06-125.00-180.00   94
  4  \w     19.00 112.00   1.00    7.50    --   43.06  57.00-150.00   93
  5  \w     20.00 114.00   1.00    7.50    --   43.06  38.00  30.00   94
  6  \w     23.00 109.00   1.00   30.00    --  103.63 -94.00  60.00   86
  7  \w     73.00 175.00   1.00   30.00    --  103.63 125.00 120.00  102
  8  \w     31.00  91.00   1.00   30.00    --  103.63 -30.00-150.00   60
  9  \w     31.00  91.00   1.00   30.00    --  103.63 -30.00-120.00   60
 10  \w     81.00 172.00   1.00   30.00    --  103.63  45.00-180.00   91
 11  \w     32.00 122.00   1.00   30.00    --  103.63-125.00-120.00   90
 12  \w     35.00  98.00   1.00   30.00    --  103.63 -45.00  60.00   63
 13  \w     13.00 115.00   1.00    7.50    --   43.06  77.00  30.00  102
 14  \w     19.00 112.00   1.00    7.50    --   43.06  57.00 -90.00   93
 15  \w     19.00 112.00   1.00    7.50    --   43.06  57.00 120.00   93
 16  \w     80.00 176.00   1.00   30.00    --  103.63  30.00 120.00   96
 17  \w     68.00 178.00   1.00   30.00    --  103.63  15.00 -60.00  110
 18  \w     73.00 175.00   1.00   30.00    --  103.63  77.00-150.00  102
 19  \w     23.00  92.00   1.00   30.00    --  103.63 -94.00 -90.00   69
 20  \w     81.00 172.00   1.00   30.00    --  103.63  45.00 -30.00   91
 21  \w     80.00 176.00   1.00   30.00    --  103.63  30.00  30.00   96
;
_diffrn_measurement_device '\k-geometry diffractometer'
_diffrn_measurement_device_type 'SuperNova, Titan S2'
_diffrn_measurement_method '\w scans'
_diffrn_measurement_specimen_support 'MiTeGen micromount'
_diffrn_orient_matrix_type 'CrysAlisPro convention (1999,Acta A55,543-557)'
_diffrn_orient_matrix_UB_11 -0.0455248000
_diffrn_orient_matrix_UB_12 0.0605347000
_diffrn_orient_matrix_UB_13 0.0112986000
_diffrn_orient_matrix_UB_21 -0.0141486000
_diffrn_orient_matrix_UB_22 -0.1160624000
_diffrn_orient_matrix_UB_23 0.0128244000
_diffrn_orient_matrix_UB_31 0.0396527000
_diffrn_orient_matrix_UB_32 0.0280662000
_diffrn_orient_matrix_UB_33 0.0287497000
_diffrn_radiation_collimation 'focusing mirrors'
_diffrn_radiation_monochromator mirror
_diffrn_radiation_probe x-ray
_diffrn_radiation_type CuK\a
_diffrn_radiation_wavelength 1.54184
_diffrn_radiation_wavelength_determination fundamental
_diffrn_radiation_xray_symbol K-L~2,3~
_diffrn_reflns_av_R_equivalents 0.1280
_diffrn_reflns_av_unetI/netI 0.0721
_diffrn_reflns_Laue_measured_fraction_full 1.000
_diffrn_reflns_Laue_measured_fraction_max 0.973
_diffrn_reflns_limit_h_max 31
_diffrn_reflns_limit_h_min -31
_diffrn_reflns_limit_k_max 14
_diffrn_reflns_limit_k_min -14
_diffrn_reflns_limit_l_max 58
_diffrn_reflns_limit_l_min -53
_diffrn_reflns_number 79133
_diffrn_reflns_point_group_measured_fraction_full 1.000
_diffrn_reflns_point_group_measured_fraction_max 0.973
_diffrn_reflns_theta_full 67.684
_diffrn_reflns_theta_max 74.656
_diffrn_reflns_theta_min 3.558
_diffrn_source 'microfocus sealed tube'
_diffrn_source_current 0.8
_diffrn_source_power 0.04
_diffrn_source_target Cu
_diffrn_source_type 'Agilent Diffraction microfocus tube'
_diffrn_source_voltage 50
_exptl_absorpt_coefficient_mu 3.424
_exptl_absorpt_correction_T_max 0.826
_exptl_absorpt_correction_T_min 0.442
_exptl_absorpt_correction_type gaussian
_exptl_absorpt_process_details
;
CrysAlisPro 1.171.38.43 (Rigaku Oxford Diffraction, 2015)
Numerical absorption correction based on gaussian integration over
			a multifaceted crystal model
Empirical absorption correction using spherical harmonics,
 implemented in SCALE3 ABSPACK scaling algorithm.
;
_exptl_crystal_colour 'clear yellowish green'
_exptl_crystal_colour_lustre clear
_exptl_crystal_colour_modifier yellowish
_exptl_crystal_colour_primary green
_exptl_crystal_density_diffrn 1.139
_exptl_crystal_description block
_exptl_crystal_F_000 4944
_exptl_crystal_recrystallization_method 'Recrystallised from hexane at 0'
_exptl_crystal_size_max 0.444
_exptl_crystal_size_mid 0.136
_exptl_crystal_size_min 0.068
_refine_diff_density_max 0.767
_refine_diff_density_min -0.749
_refine_diff_density_rms 0.083
_refine_ls_extinction_method none
_refine_ls_goodness_of_fit_ref 1.062
_refine_ls_hydrogen_treatment constr
_refine_ls_matrix_type full
_refine_ls_number_parameters 738
_refine_ls_number_reflns 13471
_refine_ls_number_restraints 0
_refine_ls_restrained_S_all 1.062
_refine_ls_R_factor_all 0.1103
_refine_ls_R_factor_gt 0.0844
_refine_ls_shift/su_max 0.001
_refine_ls_shift/su_mean 0.000
_refine_ls_structure_factor_coef Fsqd
_refine_ls_weighting_details 'w=1/[\s^2^(Fo^2^)+(0.0553P)^2^+89.0368P] where P=(Fo^2^+2Fc^2^)/3'
_refine_ls_weighting_scheme calc
_refine_ls_wR_factor_gt 0.1951
_refine_ls_wR_factor_ref 0.2115
_reflns_Friedel_coverage 0.000
_reflns_number_gt 9834
_reflns_number_total 13471
_reflns_threshold_expression 'I > 2\s(I)'
_cod_data_source_file d2dt03531f2.cif
_cod_data_source_block feajvb
_cod_database_code 7711709
_nottingham_internal_coll_name FEAJVB
_nottingham_internal_coll_number 16218
_nottingham_internal_coll_client AJV/DLK
_nottingham_internal_coll_type custom
_nottingham_internal_coll_frame_method 'ofand \w scans'
_nottingham_internal_coll_frame_time 'degrees,, 7.50, 30.00'
_nottingham_internal_coll_frame_width 'in, 1.00'
_nottingham_internal_coll_user pcxav1
_nottingham_internal_coll_date 04/07/2016
_nottingham_internal_coll_location NOTTS
_nottingham_internal_coll_instrument 'GVA, PL13110002'
_nottingham_internal_process_date 05/07/2016
_nottingham_internal_process_user pcxav1
_nottingham_internal_solution_date 05/07/2016
_nottingham_internal_solution_user pcxav1
_nottingham_internal_refinement_date 05/07/2016
_nottingham_internal_refinement_user pcxav1
_nottingham_internal_self_archive_date 05/07/2016
_nottingham_internal_self_validation_date 05/07/2016
_nottingham_internal_self_validation_user pcxav1
_shelx_shelxl_version_number 2018/3
_chemical_oxdiff_formula 'C50 H58 Fe Si2'
_chemical_oxdiff_usercomment 'FEAJVB #16218 GVA-1028 IN FOMBLIN ON A MICROMOUNT FOR AJV/DLK'
_shelx_space_group_comment
;
The symmetry employed for this shelxl refinement is uniquely defined
by the following loop, which should always be used as a source of
symmetry information in preference to the above space-group names.
They are only intended as comments.
;
_reflns_odcompleteness_completeness 99.98
_reflns_odcompleteness_iscentric 1
_reflns_odcompleteness_theta 66.97
_olex2_refinement_description
;
1. Fixed Uiso
 At 1.2 times of:
  All C(H) groups
 At 1.5 times of:
  All C(H,H,H) groups
2.a Aromatic/amide H refined with riding coordinates:
 C3(H3), C5(H5), C9(H9), C10(H10), C11(H11), C17(H17), C18(H18), C19(H19),
 C25(H25), C27(H27), C31(H31), C32(H32), C33(H33), C39(H39), C40(H40), C41(H41),
  C53(H53), C55(H55), C59(H59), C60(H60), C61(H61), C67(H67), C68(H68), C69(H69)
2.b Idealised Me refined as rotating group:
 C13(H13a,H13b,H13c), C14(H14a,H14b,H14c), C21(H21a,H21b,H21c), C22(H22a,H22b,
 H22c), C35(H35a,H35b,H35c), C36(H36a,H36b,H36c), C43(H43a,H43b,H43c), C44(H44a,
 H44b,H44c), C45(H45a,H45b,H45c), C46(H46a,H46b,H46c), C47(H47a,H47b,H47c),
 C48(H48a,H48b,H48c), C49(H49a,H49b,H49c), C50(H50a,H50b,H50c), C63(H63a,H63b,
 H63c), C64(H64a,H64b,H64c), C71(H71a,H71b,H71c), C72(H72a,H72b,H72c), C73(H73a,
 H73b,H73c), C74(H74a,H74b,H74c), C75(H75a,H75b,H75c)
;
_olex2_exptl_crystal_mounting_method 'in fomblin film on a micromount'
_olex2_submission_special_instructions 'No special instructions were received'
_oxdiff_exptl_absorpt_empirical_details
;
Empirical correction (ABSPACK) includes:
- Absorption correction using spherical harmonics
- Frame scaling
;
_oxdiff_exptl_absorpt_empirical_full_max 3.837
_oxdiff_exptl_absorpt_empirical_full_min 0.408

loop_
_space_group_symop_operation_xyz
'x, y, z'
'-x, y, -z+1/2'
'x+1/2, y+1/2, z'
'-x+1/2, y+1/2, -z+1/2'
'-x, -y, -z'
'x, -y, z-1/2'
'-x+1/2, -y+1/2, -z'
'x+1/2, -y+1/2, z-1/2'

loop_
_atom_site_label
_atom_site_type_symbol
_atom_site_fract_x
_atom_site_fract_y
_atom_site_fract_z
_atom_site_U_iso_or_equiv
_atom_site_adp_type
_atom_site_occupancy
_atom_site_site_symmetry_order
_atom_site_calc_flag
_atom_site_refinement_flags_posn
_atom_site_refinement_flags_adp
_atom_site_refinement_flags_occupancy
_atom_site_disorder_assembly
_atom_site_disorder_group
Fe1 Fe 0.33379(3) 1.01837(7) 0.58156(2) 0.03240(19) Uani 1 1 d . . . . .
Si1 Si 0.06380(5) 0.98976(12) 0.56016(3) 0.0311(3) Uani 1 1 d . . . . .
Si2 Si 0.60483(4) 0.98280(11) 0.60862(2) 0.0256(3) Uani 1 1 d . . . . .
C1 C 0.25282(15) 1.0330(4) 0.57584(8) 0.0218(8) Uani 1 1 d . . . . .
C2 C 0.22604(16) 0.9467(4) 0.55743(8) 0.0223(8) Uani 1 1 d . . . . .
C3 C 0.16980(16) 0.9349(4) 0.55167(8) 0.0249(9) Uani 1 1 d . . . . .
H3 H 0.152986 0.874801 0.539137 0.030 Uiso 1 1 calc R U . . .
C4 C 0.13845(15) 1.0102(4) 0.56411(8) 0.0238(8) Uani 1 1 d . . . . .
C5 C 0.16462(17) 1.0982(4) 0.58220(9) 0.0265(9) Uani 1 1 d . . . . .
H5 H 0.143863 1.151047 0.590732 0.032 Uiso 1 1 calc R U . . .
C6 C 0.22096(16) 1.1104(4) 0.58809(8) 0.0227(8) Uani 1 1 d . . . . .
C7 C 0.26092(16) 0.8626(4) 0.54544(9) 0.0256(9) Uani 1 1 d . . . . .
C8 C 0.26828(18) 0.7488(4) 0.55672(10) 0.0305(9) Uani 1 1 d . . . . .
C9 C 0.3028(2) 0.6739(5) 0.54674(11) 0.0384(11) Uani 1 1 d . . . . .
H9 H 0.307538 0.597182 0.554301 0.046 Uiso 1 1 calc R U . . .
C10 C 0.3305(2) 0.7083(5) 0.52602(11) 0.0435(13) Uani 1 1 d . . . . .
H10 H 0.354512 0.656297 0.519651 0.052 Uiso 1 1 calc R U . . .
C11 C 0.3229(2) 0.8190(5) 0.51463(10) 0.0402(12) Uani 1 1 d . . . . .
H11 H 0.341352 0.841781 0.500036 0.048 Uiso 1 1 calc R U . . .
C12 C 0.28866(18) 0.8985(4) 0.52405(9) 0.0307(10) Uani 1 1 d . . . . .
C13 C 0.2384(2) 0.7083(5) 0.57927(12) 0.0427(12) Uani 1 1 d . . . . .
H13A H 0.243113 0.765105 0.595092 0.064 Uiso 1 1 calc R U . . .
H13B H 0.252677 0.632909 0.586986 0.064 Uiso 1 1 calc R U . . .
H13C H 0.200049 0.700552 0.570380 0.064 Uiso 1 1 calc R U . . .
C14 C 0.2795(2) 1.0160(5) 0.51007(11) 0.0405(12) Uani 1 1 d . . . . .
H14A H 0.240779 1.031744 0.504658 0.061 Uiso 1 1 calc R U . . .
H14B H 0.294683 1.017622 0.492650 0.061 Uiso 1 1 calc R U . . .
H14C H 0.297079 1.075389 0.523776 0.061 Uiso 1 1 calc R U . . .
C15 C 0.24647(15) 1.2071(4) 0.60727(9) 0.0242(8) Uani 1 1 d . . . . .
C16 C 0.26375(17) 1.3067(4) 0.59498(9) 0.0282(9) Uani 1 1 d . . . . .
C17 C 0.28809(19) 1.3961(4) 0.61306(11) 0.0353(10) Uani 1 1 d . . . . .
H17 H 0.299203 1.464617 0.604748 0.042 Uiso 1 1 calc R U . . .
C18 C 0.29629(19) 1.3866(4) 0.64288(11) 0.0366(11) Uani 1 1 d . . . . .
H18 H 0.313058 1.447953 0.654990 0.044 Uiso 1 1 calc R U . . .
C19 C 0.28003(18) 1.2876(4) 0.65500(10) 0.0328(10) Uani 1 1 d . . . . .
H19 H 0.286323 1.280848 0.675538 0.039 Uiso 1 1 calc R U . . .
C20 C 0.25460(17) 1.1973(4) 0.63778(9) 0.0283(9) Uani 1 1 d . . . . .
C21 C 0.2562(2) 1.3193(4) 0.56239(10) 0.0369(11) Uani 1 1 d . . . . .
H21A H 0.283272 1.272633 0.555621 0.055 Uiso 1 1 calc R U . . .
H21B H 0.260222 1.401091 0.557515 0.055 Uiso 1 1 calc R U . . .
H21C H 0.220120 1.292299 0.552950 0.055 Uiso 1 1 calc R U . . .
C22 C 0.2353(2) 1.0915(4) 0.65121(10) 0.0370(11) Uani 1 1 d . . . . .
H22A H 0.196084 1.095109 0.648778 0.056 Uiso 1 1 calc R U . . .
H22B H 0.252125 1.088866 0.671945 0.056 Uiso 1 1 calc R U . . .
H22C H 0.245066 1.021636 0.641649 0.056 Uiso 1 1 calc R U . . .
C23 C 0.41475(15) 1.0272(4) 0.58823(8) 0.0209(8) Uani 1 1 d . . . . .
C24 C 0.44142(16) 0.9457(4) 0.60892(8) 0.0213(8) Uani 1 1 d . . . . .
C25 C 0.49716(16) 0.9330(4) 0.61533(8) 0.0217(8) Uani 1 1 d . . . . .
H25 H 0.513348 0.876874 0.629274 0.026 Uiso 1 1 calc R U . . .
C26 C 0.52974(15) 1.0013(4) 0.60157(8) 0.0221(8) Uani 1 1 d . . . . .
C27 C 0.50387(16) 1.0847(4) 0.58160(8) 0.0236(8) Uani 1 1 d . . . . .
H27 H 0.525081 1.134074 0.572419 0.028 Uiso 1 1 calc R U . . .
C28 C 0.44816(16) 1.0972(4) 0.57484(8) 0.0214(8) Uani 1 1 d . . . . .
C29 C 0.40664(17) 0.8750(4) 0.62429(9) 0.0259(9) Uani 1 1 d . . . . .
C30 C 0.37955(17) 0.9295(4) 0.64379(9) 0.0312(10) Uani 1 1 d . . . . .
C31 C 0.3460(2) 0.8621(5) 0.65739(11) 0.0429(13) Uani 1 1 d . . . . .
H31 H 0.327304 0.898108 0.670448 0.051 Uiso 1 1 calc R U . . .
C32 C 0.3398(2) 0.7444(6) 0.65208(13) 0.0526(15) Uani 1 1 d . . . . .
H32 H 0.316750 0.700092 0.661302 0.063 Uiso 1 1 calc R U . . .
C33 C 0.3672(2) 0.6914(5) 0.63329(12) 0.0453(13) Uani 1 1 d . . . . .
H33 H 0.363257 0.610215 0.629939 0.054 Uiso 1 1 calc R U . . .
C34 C 0.40037(19) 0.7550(4) 0.61922(10) 0.0338(10) Uani 1 1 d . . . . .
C35 C 0.3867(2) 1.0557(5) 0.65137(10) 0.0369(11) Uani 1 1 d . . . . .
H35A H 0.425017 1.075604 0.655019 0.055 Uiso 1 1 calc R U . . .
H35B H 0.372823 1.071534 0.668833 0.055 Uiso 1 1 calc R U . . .
H35C H 0.366901 1.102633 0.635211 0.055 Uiso 1 1 calc R U . . .
C36 C 0.4304(2) 0.6939(4) 0.59884(12) 0.0433(12) Uani 1 1 d . . . . .
H36A H 0.429384 0.742303 0.581626 0.065 Uiso 1 1 calc R U . . .
H36B H 0.413196 0.619010 0.592907 0.065 Uiso 1 1 calc R U . . .
H36C H 0.467862 0.681145 0.608850 0.065 Uiso 1 1 calc R U . . .
C37 C 0.42279(16) 1.1884(4) 0.55352(9) 0.0256(9) Uani 1 1 d . . . . .
C38 C 0.41542(18) 1.1673(5) 0.52360(9) 0.0337(10) Uani 1 1 d . . . . .
C39 C 0.3912(2) 1.2546(5) 0.50437(11) 0.0446(14) Uani 1 1 d . . . . .
H39 H 0.384652 1.240664 0.484050 0.053 Uiso 1 1 calc R U . . .
C40 C 0.3768(2) 1.3590(5) 0.51414(13) 0.0501(15) Uani 1 1 d . . . . .
H40 H 0.360959 1.417182 0.500694 0.060 Uiso 1 1 calc R U . . .
C41 C 0.3854(2) 1.3799(5) 0.54374(13) 0.0468(14) Uani 1 1 d . . . . .
H41 H 0.376050 1.453214 0.550517 0.056 Uiso 1 1 calc R U . . .
C42 C 0.40758(17) 1.2945(4) 0.56360(10) 0.0321(10) Uani 1 1 d . . . . .
C43 C 0.4331(3) 1.0551(5) 0.51261(11) 0.0504(14) Uani 1 1 d . . . . .
H43A H 0.472455 1.053270 0.516051 0.076 Uiso 1 1 calc R U . . .
H43B H 0.417871 1.048319 0.491737 0.076 Uiso 1 1 calc R U . . .
H43C H 0.420467 0.990177 0.522840 0.076 Uiso 1 1 calc R U . . .
C44 C 0.4151(2) 1.3187(4) 0.59581(11) 0.0394(11) Uani 1 1 d . . . . .
H44A H 0.387470 1.277406 0.603462 0.059 Uiso 1 1 calc R U . . .
H44B H 0.411933 1.402382 0.598895 0.059 Uiso 1 1 calc R U . . .
H44C H 0.450843 1.292062 0.605899 0.059 Uiso 1 1 calc R U . . .
C45 C 0.0520(2) 0.9465(6) 0.59656(12) 0.0490(14) Uani 1 1 d . . . . .
H45A H 0.067837 0.869789 0.601808 0.074 Uiso 1 1 calc R U . . .
H45B H 0.013255 0.943599 0.595791 0.074 Uiso 1 1 calc R U . . .
H45C H 0.068858 1.003566 0.611144 0.074 Uiso 1 1 calc R U . . .
C46 C 0.0396(2) 0.8747(6) 0.53272(13) 0.0559(16) Uani 1 1 d . . . . .
H46A H 0.046331 0.898640 0.513877 0.084 Uiso 1 1 calc R U . . .
H46B H 0.000904 0.862706 0.531016 0.084 Uiso 1 1 calc R U . . .
H46C H 0.058825 0.802039 0.538831 0.084 Uiso 1 1 calc R U . . .
C47 C 0.0274(2) 1.1296(5) 0.54949(12) 0.0469(13) Uani 1 1 d . . . . .
H47A H 0.040343 1.188624 0.564341 0.070 Uiso 1 1 calc R U . . .
H47B H -0.011309 1.117828 0.547741 0.070 Uiso 1 1 calc R U . . .
H47C H 0.034131 1.155731 0.530804 0.070 Uiso 1 1 calc R U . . .
C48 C 0.62505(19) 0.8630(5) 0.63531(11) 0.0375(11) Uani 1 1 d . . . . .
H48A H 0.618719 0.886792 0.654256 0.056 Uiso 1 1 calc R U . . .
H48B H 0.663349 0.845758 0.637101 0.056 Uiso 1 1 calc R U . . .
H48C H 0.603728 0.793522 0.628618 0.056 Uiso 1 1 calc R U . . .
C49 C 0.6236(2) 0.9467(5) 0.57340(10) 0.0421(12) Uani 1 1 d . . . . .
H49A H 0.605862 0.874210 0.565701 0.063 Uiso 1 1 calc R U . . .
H49B H 0.662693 0.937263 0.576574 0.063 Uiso 1 1 calc R U . . .
H49C H 0.611991 1.009643 0.559467 0.063 Uiso 1 1 calc R U . . .
C50 C 0.63965(18) 1.1199(4) 0.62248(10) 0.0352(11) Uani 1 1 d . . . . .
H50A H 0.626832 1.183108 0.608822 0.053 Uiso 1 1 calc R U . . .
H50B H 0.678557 1.110302 0.624477 0.053 Uiso 1 1 calc R U . . .
H50C H 0.631941 1.138564 0.641455 0.053 Uiso 1 1 calc R U . . .
Fe2 Fe 0.500000 0.38974(10) 0.750000 0.0339(3) Uani 1 2 d S T P . .
Si3 Si 0.22987(4) 0.43018(11) 0.72829(2) 0.0262(3) Uani 1 1 d . . . . .
C51 C 0.41897(15) 0.3819(4) 0.74331(8) 0.0205(8) Uani 1 1 d . . . . .
C52 C 0.38694(15) 0.3092(3) 0.75653(8) 0.0204(8) Uani 1 1 d . . . . .
C53 C 0.33122(16) 0.3235(4) 0.75117(8) 0.0233(8) Uani 1 1 d . . . . .
H53 H 0.310572 0.272893 0.760380 0.028 Uiso 1 1 calc R U . . .
C54 C 0.30472(15) 0.4106(4) 0.73258(8) 0.0209(8) Uani 1 1 d . . . . .
C55 C 0.33628(16) 0.4812(4) 0.71907(8) 0.0226(8) Uani 1 1 d . . . . .
H55 H 0.319428 0.540318 0.706203 0.027 Uiso 1 1 calc R U . . .
C56 C 0.39203(16) 0.4679(4) 0.72386(8) 0.0217(8) Uani 1 1 d . . . . .
C57 C 0.41321(14) 0.2123(4) 0.77558(8) 0.0200(8) Uani 1 1 d . . . . .
C58 C 0.42440(17) 0.2231(4) 0.80600(9) 0.0267(9) Uani 1 1 d . . . . .
C59 C 0.45033(17) 0.1323(4) 0.82282(9) 0.0298(10) Uani 1 1 d . . . . .
H59 H 0.458908 0.139681 0.843366 0.036 Uiso 1 1 calc R U . . .
C60 C 0.46377(18) 0.0322(4) 0.81024(10) 0.0331(10) Uani 1 1 d . . . . .
H60 H 0.481123 -0.029427 0.822066 0.040 Uiso 1 1 calc R U . . .
C61 C 0.45203(18) 0.0210(4) 0.78036(10) 0.0313(10) Uani 1 1 d . . . . .
H61 H 0.460901 -0.048963 0.771792 0.038 Uiso 1 1 calc R U . . .
C62 C 0.42736(17) 0.1110(4) 0.76260(9) 0.0263(9) Uani 1 1 d . . . . .
C63 C 0.4077(2) 0.3307(4) 0.81993(9) 0.0372(11) Uani 1 1 d . . . . .
H63A H 0.415184 0.399361 0.809185 0.056 Uiso 1 1 calc R U . . .
H63B H 0.427849 0.335705 0.840082 0.056 Uiso 1 1 calc R U . . .
H63C H 0.369037 0.326927 0.819581 0.056 Uiso 1 1 calc R U . . .
C64 C 0.41639(19) 0.0980(4) 0.73005(9) 0.0313(10) Uani 1 1 d . . . . .
H64A H 0.417246 0.015554 0.725027 0.047 Uiso 1 1 calc R U . . .
H64B H 0.443941 0.139914 0.722441 0.047 Uiso 1 1 calc R U . . .
H64C H 0.380837 0.130199 0.721510 0.047 Uiso 1 1 calc R U . . .
C65 C 0.42627(16) 0.5428(4) 0.70918(9) 0.0251(9) Uani 1 1 d . . . . .
C66 C 0.45218(17) 0.4933(4) 0.68846(9) 0.0304(10) Uani 1 1 d . . . . .
C67 C 0.4862(2) 0.5648(5) 0.67618(11) 0.0446(13) Uani 1 1 d . . . . .
H67 H 0.504212 0.532701 0.662298 0.054 Uiso 1 1 calc R U . . .
C68 C 0.4941(2) 0.6792(5) 0.68369(13) 0.0525(15) Uani 1 1 d . . . . .
H68 H 0.517942 0.725298 0.675403 0.063 Uiso 1 1 calc R U . . .
C69 C 0.4672(2) 0.7277(5) 0.70348(12) 0.0466(13) Uani 1 1 d . . . . .
H69 H 0.472035 0.807726 0.708269 0.056 Uiso 1 1 calc R U . . .
C70 C 0.43339(19) 0.6612(4) 0.71634(10) 0.0352(10) Uani 1 1 d . . . . .
C71 C 0.4431(2) 0.3700(5) 0.67845(10) 0.0378(11) Uani 1 1 d . . . . .
H71A H 0.467324 0.318838 0.691892 0.057 Uiso 1 1 calc R U . . .
H71B H 0.450411 0.362418 0.658955 0.057 Uiso 1 1 calc R U . . .
H71C H 0.405698 0.348232 0.677955 0.057 Uiso 1 1 calc R U . . .
C72 C 0.4048(2) 0.7162(5) 0.73798(12) 0.0478(13) Uani 1 1 d . . . . .
H72A H 0.366061 0.720018 0.729574 0.072 Uiso 1 1 calc R U . . .
H72B H 0.418722 0.794849 0.742629 0.072 Uiso 1 1 calc R U . . .
H72C H 0.410962 0.669336 0.755739 0.072 Uiso 1 1 calc R U . . .
C73 C 0.2168(2) 0.4689(5) 0.76462(11) 0.0443(13) Uani 1 1 d . . . . .
H73A H 0.230797 0.407516 0.778596 0.066 Uiso 1 1 calc R U . . .
H73B H 0.177917 0.477090 0.763128 0.066 Uiso 1 1 calc R U . . .
H73C H 0.234690 0.542491 0.771183 0.066 Uiso 1 1 calc R U . . .
C74 C 0.19355(18) 0.2925(5) 0.71602(11) 0.0371(11) Uani 1 1 d . . . . .
H74A H 0.200419 0.270034 0.697098 0.056 Uiso 1 1 calc R U . . .
H74B H 0.154822 0.303974 0.714308 0.056 Uiso 1 1 calc R U . . .
H74C H 0.206303 0.230980 0.730209 0.056 Uiso 1 1 calc R U . . .
C75 C 0.20674(19) 0.5480(4) 0.70155(11) 0.0361(11) Uani 1 1 d . . . . .
H75A H 0.227788 0.618495 0.707594 0.054 Uiso 1 1 calc R U . . .
H75B H 0.168552 0.563883 0.700588 0.054 Uiso 1 1 calc R U . . .
H75C H 0.211701 0.523790 0.682370 0.054 Uiso 1 1 calc R U . . .

loop_
_atom_site_aniso_label
_atom_site_aniso_U_11
_atom_site_aniso_U_22
_atom_site_aniso_U_33
_atom_site_aniso_U_23
_atom_site_aniso_U_13
_atom_site_aniso_U_12
Fe1 0.0147(3) 0.0368(4) 0.0440(4) -0.0001(3) 0.0023(3) 0.0002(3)
Si1 0.0159(6) 0.0490(8) 0.0266(6) 0.0013(5) 0.0007(4) -0.0049(5)
Si2 0.0151(5) 0.0390(7) 0.0208(5) -0.0002(5) -0.0006(4) 0.0055(5)
C1 0.0135(18) 0.031(2) 0.0189(18) 0.0017(16) -0.0015(14) -0.0009(15)
C2 0.023(2) 0.025(2) 0.0185(18) -0.0001(15) 0.0018(15) -0.0015(16)
C3 0.019(2) 0.033(2) 0.0201(19) 0.0007(17) -0.0018(15) -0.0032(17)
C4 0.0139(19) 0.035(2) 0.0209(19) 0.0045(17) -0.0008(14) -0.0018(16)
C5 0.019(2) 0.035(2) 0.025(2) -0.0004(17) 0.0037(16) 0.0002(17)
C6 0.0166(19) 0.028(2) 0.0210(19) 0.0023(16) -0.0011(15) -0.0009(16)
C7 0.019(2) 0.034(2) 0.0220(19) -0.0060(17) 0.0004(15) -0.0030(17)
C8 0.026(2) 0.033(2) 0.030(2) -0.0036(19) 0.0017(17) 0.0024(18)
C9 0.034(3) 0.036(3) 0.042(3) -0.005(2) 0.003(2) 0.007(2)
C10 0.041(3) 0.051(3) 0.038(3) -0.019(2) 0.007(2) 0.008(2)
C11 0.036(3) 0.056(3) 0.029(2) -0.006(2) 0.009(2) 0.002(2)
C12 0.025(2) 0.041(3) 0.024(2) -0.0042(18) 0.0009(17) -0.0044(19)
C13 0.041(3) 0.037(3) 0.051(3) 0.011(2) 0.012(2) 0.003(2)
C14 0.037(3) 0.049(3) 0.037(3) 0.006(2) 0.012(2) -0.004(2)
C15 0.0136(19) 0.029(2) 0.028(2) -0.0019(17) -0.0007(15) 0.0059(16)
C16 0.018(2) 0.032(2) 0.032(2) -0.0029(18) -0.0009(16) 0.0021(17)
C17 0.030(2) 0.029(2) 0.043(3) -0.006(2) 0.000(2) -0.0013(19)
C18 0.028(2) 0.034(3) 0.043(3) -0.014(2) -0.004(2) 0.002(2)
C19 0.026(2) 0.043(3) 0.026(2) -0.0099(19) -0.0023(17) 0.008(2)
C20 0.024(2) 0.035(2) 0.023(2) -0.0037(18) -0.0004(16) 0.0067(18)
C21 0.038(3) 0.036(3) 0.035(2) 0.004(2) 0.004(2) -0.006(2)
C22 0.039(3) 0.044(3) 0.025(2) -0.001(2) 0.0009(19) 0.002(2)
C23 0.0155(19) 0.029(2) 0.0166(18) -0.0037(15) -0.0011(14) 0.0041(15)
C24 0.0176(19) 0.027(2) 0.0173(18) -0.0029(15) 0.0004(14) 0.0003(16)
C25 0.019(2) 0.025(2) 0.0180(18) -0.0017(15) -0.0015(14) 0.0036(16)
C26 0.0155(19) 0.030(2) 0.0181(18) -0.0032(16) -0.0033(14) 0.0028(16)
C27 0.018(2) 0.030(2) 0.0222(19) 0.0002(16) 0.0040(15) -0.0014(16)
C28 0.0169(19) 0.026(2) 0.0196(18) -0.0017(15) 0.0005(14) -0.0003(16)
C29 0.021(2) 0.033(2) 0.0200(19) 0.0056(17) -0.0039(15) 0.0014(17)
C30 0.021(2) 0.049(3) 0.023(2) 0.0082(19) 0.0013(16) 0.0035(19)
C31 0.029(3) 0.066(4) 0.035(3) 0.016(2) 0.009(2) 0.003(2)
C32 0.034(3) 0.070(4) 0.052(3) 0.026(3) 0.006(2) -0.013(3)
C33 0.037(3) 0.046(3) 0.047(3) 0.013(2) -0.001(2) -0.018(2)
C34 0.030(2) 0.035(3) 0.031(2) 0.0047(19) -0.0048(18) -0.0075(19)
C35 0.037(3) 0.048(3) 0.026(2) -0.001(2) 0.0068(19) 0.012(2)
C36 0.052(3) 0.027(3) 0.047(3) -0.005(2) 0.003(2) -0.004(2)
C37 0.0171(19) 0.034(2) 0.024(2) 0.0047(17) 0.0005(15) -0.0012(17)
C38 0.022(2) 0.052(3) 0.024(2) 0.008(2) -0.0018(17) -0.003(2)
C39 0.027(3) 0.071(4) 0.031(2) 0.023(2) -0.0046(19) -0.006(2)
C40 0.029(3) 0.062(4) 0.056(3) 0.036(3) 0.003(2) 0.009(2)
C41 0.036(3) 0.046(3) 0.062(4) 0.027(3) 0.019(2) 0.012(2)
C42 0.020(2) 0.035(2) 0.043(3) 0.013(2) 0.0111(18) 0.0052(18)
C43 0.063(4) 0.063(4) 0.022(2) -0.007(2) 0.003(2) -0.003(3)
C44 0.044(3) 0.032(3) 0.048(3) 0.001(2) 0.022(2) 0.008(2)
C45 0.035(3) 0.071(4) 0.042(3) 0.015(3) 0.010(2) -0.006(3)
C46 0.031(3) 0.083(5) 0.053(3) -0.022(3) 0.007(2) -0.027(3)
C47 0.022(2) 0.070(4) 0.047(3) 0.015(3) 0.004(2) 0.009(2)
C48 0.025(2) 0.044(3) 0.040(3) 0.004(2) -0.0010(19) 0.010(2)
C49 0.028(3) 0.068(4) 0.030(2) -0.008(2) 0.0056(19) 0.012(2)
C50 0.018(2) 0.050(3) 0.036(2) -0.003(2) 0.0021(18) -0.002(2)
Fe2 0.0111(5) 0.0405(6) 0.0483(6) 0.000 0.0023(4) 0.000
Si3 0.0131(5) 0.0398(7) 0.0248(5) -0.0010(5) 0.0018(4) 0.0042(5)
C51 0.0135(18) 0.027(2) 0.0189(18) 0.0006(15) 0.0000(14) -0.0006(15)
C52 0.0167(19) 0.025(2) 0.0196(18) 0.0000(15) 0.0041(14) 0.0021(15)
C53 0.0160(19) 0.031(2) 0.0230(19) 0.0036(16) 0.0039(15) -0.0006(16)
C54 0.0112(18) 0.030(2) 0.0198(18) -0.0013(16) 0.0001(14) 0.0035(15)
C55 0.020(2) 0.026(2) 0.0204(19) 0.0012(16) 0.0010(15) 0.0040(16)
C56 0.0162(19) 0.028(2) 0.0205(19) -0.0016(16) 0.0024(15) 0.0015(15)
C57 0.0052(16) 0.030(2) 0.0234(19) 0.0050(16) 0.0011(14) -0.0029(14)
C58 0.019(2) 0.035(2) 0.024(2) 0.0022(17) 0.0015(16) -0.0083(17)
C59 0.022(2) 0.044(3) 0.021(2) 0.0105(18) -0.0009(16) -0.0059(19)
C60 0.023(2) 0.039(3) 0.034(2) 0.013(2) -0.0006(18) 0.0019(19)
C61 0.023(2) 0.030(2) 0.038(2) 0.0054(19) 0.0011(18) 0.0054(18)
C62 0.020(2) 0.031(2) 0.027(2) 0.0047(17) 0.0029(16) 0.0003(17)
C63 0.045(3) 0.043(3) 0.020(2) -0.0005(19) 0.0003(19) -0.003(2)
C64 0.032(2) 0.035(2) 0.025(2) 0.0001(18) 0.0036(18) 0.0039(19)
C65 0.018(2) 0.032(2) 0.023(2) 0.0077(17) -0.0021(15) -0.0001(16)
C66 0.017(2) 0.046(3) 0.027(2) 0.0109(19) 0.0032(16) 0.0042(19)
C67 0.035(3) 0.064(4) 0.038(3) 0.020(3) 0.014(2) 0.002(2)
C68 0.036(3) 0.059(4) 0.062(4) 0.028(3) 0.008(3) -0.012(3)
C69 0.042(3) 0.036(3) 0.056(3) 0.012(2) -0.002(2) -0.016(2)
C70 0.029(2) 0.035(3) 0.037(3) 0.007(2) -0.0035(19) -0.0041(19)
C71 0.035(3) 0.050(3) 0.031(2) 0.004(2) 0.012(2) 0.007(2)
C72 0.059(4) 0.031(3) 0.050(3) -0.011(2) 0.005(3) -0.012(2)
C73 0.031(3) 0.068(4) 0.036(3) -0.011(2) 0.011(2) 0.005(2)
C74 0.022(2) 0.049(3) 0.038(3) -0.003(2) 0.0017(19) -0.004(2)
C75 0.024(2) 0.043(3) 0.038(3) 0.004(2) -0.0006(19) 0.010(2)

loop_
_atom_type_symbol
_atom_type_description
_atom_type_scat_dispersion_real
_atom_type_scat_dispersion_imag
_atom_type_scat_source
C C 0.0181 0.0091 'International Tables Vol C Tables 4.2.6.8 and 6.1.1.4'
H H 0.0000 0.0000 'International Tables Vol C Tables 4.2.6.8 and 6.1.1.4'
Fe Fe -1.1336 3.1974 'International Tables Vol C Tables 4.2.6.8 and 6.1.1.4'
Si Si 0.2541 0.3302 'International Tables Vol C Tables 4.2.6.8 and 6.1.1.4'

loop_
_exptl_crystal_face_index_h
_exptl_crystal_face_index_k
_exptl_crystal_face_index_l
_exptl_crystal_face_perp_dist
8 0 23 0.2425
0 7 1 0.0727
1 -7 1 0.0550
-8 -1 -23 0.1797
15 0 -18 0.0592
10 5 7 0.1580
10 6 -10 0.0768
-15 0 17 0.0010
-4 -5 22 0.1275
-10 -5 -4 0.0812

loop_
_geom_angle_atom_site_label_1
_geom_angle_atom_site_label_2
_geom_angle_atom_site_label_3
_geom_angle
_geom_angle_site_symmetry_1
_geom_angle_site_symmetry_3
_geom_angle_publ_flag
C23 Fe1 C1 172.24(18) . . ?
C45 Si1 C4 107.4(2) . . ?
C45 Si1 C47 107.9(3) . . ?
C46 Si1 C4 109.5(2) . . ?
C46 Si1 C45 110.7(3) . . ?
C46 Si1 C47 110.8(3) . . ?
C47 Si1 C4 110.4(2) . . ?
C48 Si2 C26 109.0(2) . . ?
C48 Si2 C49 110.4(2) . . ?
C49 Si2 C26 108.2(2) . . ?
C50 Si2 C26 110.8(2) . . ?
C50 Si2 C48 110.5(2) . . ?
C50 Si2 C49 107.9(2) . . ?
C2 C1 Fe1 111.7(3) . . ?
C2 C1 C6 117.2(4) . . ?
C6 C1 Fe1 131.0(3) . . ?
C1 C2 C3 122.0(4) . . ?
C1 C2 C7 116.3(4) . . ?
C3 C2 C7 121.6(4) . . ?
C2 C3 H3 119.6 . . ?
C4 C3 C2 120.8(4) . . ?
C4 C3 H3 119.6 . . ?
C3 C4 Si1 122.6(3) . . ?
C3 C4 C5 117.9(4) . . ?
C5 C4 Si1 119.3(3) . . ?
C4 C5 H5 119.2 . . ?
C4 C5 C6 121.6(4) . . ?
C6 C5 H5 119.2 . . ?
C1 C6 C15 120.4(4) . . ?
C5 C6 C1 120.5(4) . . ?
C5 C6 C15 119.1(4) . . ?
C8 C7 C2 119.9(4) . . ?
C12 C7 C2 120.4(4) . . ?
C12 C7 C8 119.7(4) . . ?
C7 C8 C13 120.4(4) . . ?
C9 C8 C7 119.5(4) . . ?
C9 C8 C13 120.0(5) . . ?
C8 C9 H9 119.3 . . ?
C10 C9 C8 121.3(5) . . ?
C10 C9 H9 119.3 . . ?
C9 C10 H10 120.3 . . ?
C9 C10 C11 119.4(5) . . ?
C11 C10 H10 120.3 . . ?
C10 C11 H11 119.2 . . ?
C10 C11 C12 121.7(5) . . ?
C12 C11 H11 119.2 . . ?
C7 C12 C14 121.6(4) . . ?
C11 C12 C7 118.4(5) . . ?
C11 C12 C14 119.9(4) . . ?
C8 C13 H13A 109.5 . . ?
C8 C13 H13B 109.5 . . ?
C8 C13 H13C 109.5 . . ?
H13A C13 H13B 109.5 . . ?
H13A C13 H13C 109.5 . . ?
H13B C13 H13C 109.5 . . ?
C12 C14 H14A 109.5 . . ?
C12 C14 H14B 109.5 . . ?
C12 C14 H14C 109.5 . . ?
H14A C14 H14B 109.5 . . ?
H14A C14 H14C 109.5 . . ?
H14B C14 H14C 109.5 . . ?
C16 C15 C6 119.7(4) . . ?
C16 C15 C20 119.8(4) . . ?
C20 C15 C6 120.5(4) . . ?
C15 C16 C21 121.1(4) . . ?
C17 C16 C15 119.4(4) . . ?
C17 C16 C21 119.5(4) . . ?
C16 C17 H17 119.5 . . ?
C18 C17 C16 120.9(5) . . ?
C18 C17 H17 119.5 . . ?
C17 C18 H18 120.2 . . ?
C19 C18 C17 119.7(4) . . ?
C19 C18 H18 120.2 . . ?
C18 C19 H19 119.3 . . ?
C18 C19 C20 121.3(4) . . ?
C20 C19 H19 119.3 . . ?
C15 C20 C22 120.2(4) . . ?
C19 C20 C15 118.9(4) . . ?
C19 C20 C22 120.8(4) . . ?
C16 C21 H21A 109.5 . . ?
C16 C21 H21B 109.5 . . ?
C16 C21 H21C 109.5 . . ?
H21A C21 H21B 109.5 . . ?
H21A C21 H21C 109.5 . . ?
H21B C21 H21C 109.5 . . ?
C20 C22 H22A 109.5 . . ?
C20 C22 H22B 109.5 . . ?
C20 C22 H22C 109.5 . . ?
H22A C22 H22B 109.5 . . ?
H22A C22 H22C 109.5 . . ?
H22B C22 H22C 109.5 . . ?
C24 C23 Fe1 113.3(3) . . ?
C28 C23 Fe1 130.6(3) . . ?
C28 C23 C24 116.1(4) . . ?
C23 C24 C29 116.6(3) . . ?
C25 C24 C23 122.3(4) . . ?
C25 C24 C29 121.2(4) . . ?
C24 C25 H25 119.4 . . ?
C24 C25 C26 121.1(4) . . ?
C26 C25 H25 119.4 . . ?
C25 C26 Si2 122.3(3) . . ?
C25 C26 C27 117.1(4) . . ?
C27 C26 Si2 120.5(3) . . ?
C26 C27 H27 118.9 . . ?
C28 C27 C26 122.1(4) . . ?
C28 C27 H27 118.9 . . ?
C23 C28 C37 119.0(3) . . ?
C27 C28 C23 121.3(4) . . ?
C27 C28 C37 119.7(4) . . ?
C30 C29 C24 119.7(4) . . ?
C34 C29 C24 120.6(4) . . ?
C34 C29 C30 119.7(4) . . ?
C29 C30 C35 122.4(4) . . ?
C31 C30 C29 118.8(5) . . ?
C31 C30 C35 118.7(4) . . ?
C30 C31 H31 119.5 . . ?
C32 C31 C30 121.0(5) . . ?
C32 C31 H31 119.5 . . ?
C31 C32 H32 120.1 . . ?
C31 C32 C33 119.7(5) . . ?
C33 C32 H32 120.1 . . ?
C32 C33 H33 119.5 . . ?
C32 C33 C34 121.1(5) . . ?
C34 C33 H33 119.5 . . ?
C29 C34 C36 120.5(4) . . ?
C33 C34 C29 119.7(5) . . ?
C33 C34 C36 119.8(5) . . ?
C30 C35 H35A 109.5 . . ?
C30 C35 H35B 109.5 . . ?
C30 C35 H35C 109.5 . . ?
H35A C35 H35B 109.5 . . ?
H35A C35 H35C 109.5 . . ?
H35B C35 H35C 109.5 . . ?
C34 C36 H36A 109.5 . . ?
C34 C36 H36B 109.5 . . ?
C34 C36 H36C 109.5 . . ?
H36A C36 H36B 109.5 . . ?
H36A C36 H36C 109.5 . . ?
H36B C36 H36C 109.5 . . ?
C38 C37 C28 119.8(4) . . ?
C42 C37 C28 119.7(4) . . ?
C42 C37 C38 120.5(4) . . ?
C37 C38 C39 118.0(5) . . ?
C37 C38 C43 120.8(4) . . ?
C39 C38 C43 121.1(5) . . ?
C38 C39 H39 119.2 . . ?
C40 C39 C38 121.6(5) . . ?
C40 C39 H39 119.2 . . ?
C39 C40 H40 120.1 . . ?
C39 C40 C41 119.8(5) . . ?
C41 C40 H40 120.1 . . ?
C40 C41 H41 119.7 . . ?
C40 C41 C42 120.5(5) . . ?
C42 C41 H41 119.7 . . ?
C37 C42 C44 121.2(4) . . ?
C41 C42 C37 119.5(5) . . ?
C41 C42 C44 119.3(5) . . ?
C38 C43 H43A 109.5 . . ?
C38 C43 H43B 109.5 . . ?
C38 C43 H43C 109.5 . . ?
H43A C43 H43B 109.5 . . ?
H43A C43 H43C 109.5 . . ?
H43B C43 H43C 109.5 . . ?
C42 C44 H44A 109.5 . . ?
C42 C44 H44B 109.5 . . ?
C42 C44 H44C 109.5 . . ?
H44A C44 H44B 109.5 . . ?
H44A C44 H44C 109.5 . . ?
H44B C44 H44C 109.5 . . ?
Si1 C45 H45A 109.5 . . ?
Si1 C45 H45B 109.5 . . ?
Si1 C45 H45C 109.5 . . ?
H45A C45 H45B 109.5 . . ?
H45A C45 H45C 109.5 . . ?
H45B C45 H45C 109.5 . . ?
Si1 C46 H46A 109.5 . . ?
Si1 C46 H46B 109.5 . . ?
Si1 C46 H46C 109.5 . . ?
H46A C46 H46B 109.5 . . ?
H46A C46 H46C 109.5 . . ?
H46B C46 H46C 109.5 . . ?
Si1 C47 H47A 109.5 . . ?
Si1 C47 H47B 109.5 . . ?
Si1 C47 H47C 109.5 . . ?
H47A C47 H47B 109.5 . . ?
H47A C47 H47C 109.5 . . ?
H47B C47 H47C 109.5 . . ?
Si2 C48 H48A 109.5 . . ?
Si2 C48 H48B 109.5 . . ?
Si2 C48 H48C 109.5 . . ?
H48A C48 H48B 109.5 . . ?
H48A C48 H48C 109.5 . . ?
H48B C48 H48C 109.5 . . ?
Si2 C49 H49A 109.5 . . ?
Si2 C49 H49B 109.5 . . ?
Si2 C49 H49C 109.5 . . ?
H49A C49 H49B 109.5 . . ?
H49A C49 H49C 109.5 . . ?
H49B C49 H49C 109.5 . . ?
Si2 C50 H50A 109.5 . . ?
Si2 C50 H50B 109.5 . . ?
Si2 C50 H50C 109.5 . . ?
H50A C50 H50B 109.5 . . ?
H50A C50 H50C 109.5 . . ?
H50B C50 H50C 109.5 . . ?
C51 Fe2 C51 174.9(2) . 2_656 ?
C73 Si3 C54 107.8(2) . . ?
C74 Si3 C54 110.7(2) . . ?
C74 Si3 C73 108.3(3) . . ?
C75 Si3 C54 109.0(2) . . ?
C75 Si3 C73 110.8(3) . . ?
C75 Si3 C74 110.3(2) . . ?
C52 C51 Fe2 128.9(3) . . ?
C52 C51 C56 117.1(4) . . ?
C56 C51 Fe2 113.8(3) . . ?
C51 C52 C57 118.9(3) . . ?
C53 C52 C51 120.9(4) . . ?
C53 C52 C57 120.1(3) . . ?
C52 C53 H53 119.0 . . ?
C52 C53 C54 122.0(4) . . ?
C54 C53 H53 119.0 . . ?
C53 C54 Si3 119.4(3) . . ?
C55 C54 Si3 123.4(3) . . ?
C55 C54 C53 117.2(3) . . ?
C54 C55 H55 119.1 . . ?
C54 C55 C56 121.9(4) . . ?
C56 C55 H55 119.1 . . ?
C51 C56 C65 116.9(3) . . ?
C55 C56 C51 120.9(4) . . ?
C55 C56 C65 122.2(4) . . ?
C58 C57 C52 120.8(4) . . ?
C62 C57 C52 118.8(3) . . ?
C62 C57 C58 120.3(4) . . ?
C57 C58 C63 120.2(4) . . ?
C59 C58 C57 118.8(4) . . ?
C59 C58 C63 120.9(4) . . ?
C58 C59 H59 119.4 . . ?
C60 C59 C58 121.1(4) . . ?
C60 C59 H59 119.4 . . ?
C59 C60 H60 120.0 . . ?
C59 C60 C61 119.9(4) . . ?
C61 C60 H60 120.0 . . ?
C60 C61 H61 119.5 . . ?
C60 C61 C62 120.9(4) . . ?
C62 C61 H61 119.5 . . ?
C57 C62 C64 121.3(4) . . ?
C61 C62 C57 118.8(4) . . ?
C61 C62 C64 119.9(4) . . ?
C58 C63 H63A 109.5 . . ?
C58 C63 H63B 109.5 . . ?
C58 C63 H63C 109.5 . . ?
H63A C63 H63B 109.5 . . ?
H63A C63 H63C 109.5 . . ?
H63B C63 H63C 109.5 . . ?
C62 C64 H64A 109.5 . . ?
C62 C64 H64B 109.5 . . ?
C62 C64 H64C 109.5 . . ?
H64A C64 H64B 109.5 . . ?
H64A C64 H64C 109.5 . . ?
H64B C64 H64C 109.5 . . ?
C66 C65 C56 119.5(4) . . ?
C70 C65 C56 120.3(4) . . ?
C70 C65 C66 120.2(4) . . ?
C65 C66 C71 122.6(4) . . ?
C67 C66 C65 118.0(5) . . ?
C67 C66 C71 119.4(4) . . ?
C66 C67 H67 119.1 . . ?
C68 C67 C66 121.8(5) . . ?
C68 C67 H67 119.1 . . ?
C67 C68 H68 120.2 . . ?
C67 C68 C69 119.7(5) . . ?
C69 C68 H68 120.2 . . ?
C68 C69 H69 119.5 . . ?
C70 C69 C68 121.0(5) . . ?
C70 C69 H69 119.5 . . ?
C65 C70 C72 120.7(4) . . ?
C69 C70 C65 119.4(5) . . ?
C69 C70 C72 119.9(5) . . ?
C66 C71 H71A 109.5 . . ?
C66 C71 H71B 109.5 . . ?
C66 C71 H71C 109.5 . . ?
H71A C71 H71B 109.5 . . ?
H71A C71 H71C 109.5 . . ?
H71B C71 H71C 109.5 . . ?
C70 C72 H72A 109.5 . . ?
C70 C72 H72B 109.5 . . ?
C70 C72 H72C 109.5 . . ?
H72A C72 H72B 109.5 . . ?
H72A C72 H72C 109.5 . . ?
H72B C72 H72C 109.5 . . ?
Si3 C73 H73A 109.5 . . ?
Si3 C73 H73B 109.5 . . ?
Si3 C73 H73C 109.5 . . ?
H73A C73 H73B 109.5 . . ?
H73A C73 H73C 109.5 . . ?
H73B C73 H73C 109.5 . . ?
Si3 C74 H74A 109.5 . . ?
Si3 C74 H74B 109.5 . . ?
Si3 C74 H74C 109.5 . . ?
H74A C74 H74B 109.5 . . ?
H74A C74 H74C 109.5 . . ?
H74B C74 H74C 109.5 . . ?
Si3 C75 H75A 109.5 . . ?
Si3 C75 H75B 109.5 . . ?
Si3 C75 H75C 109.5 . . ?
H75A C75 H75B 109.5 . . ?
H75A C75 H75C 109.5 . . ?
H75B C75 H75C 109.5 . . ?

loop_
_geom_bond_atom_site_label_1
_geom_bond_atom_site_label_2
_geom_bond_distance
_geom_bond_site_symmetry_2
_geom_bond_publ_flag
Fe1 C1 2.026(4) . ?
Fe1 C23 2.018(4) . ?
Si1 C4 1.882(4) . ?
Si1 C45 1.872(5) . ?
Si1 C46 1.862(6) . ?
Si1 C47 1.872(6) . ?
Si2 C26 1.879(4) . ?
Si2 C48 1.863(5) . ?
Si2 C49 1.870(5) . ?
Si2 C50 1.858(5) . ?
C1 C2 1.396(6) . ?
C1 C6 1.409(6) . ?
C2 C3 1.405(6) . ?
C2 C7 1.503(6) . ?
C3 H3 0.9500 . ?
C3 C4 1.390(6) . ?
C4 C5 1.397(6) . ?
C5 H5 0.9500 . ?
C5 C6 1.407(6) . ?
C6 C15 1.492(6) . ?
C7 C8 1.411(7) . ?
C7 C12 1.411(6) . ?
C8 C9 1.383(7) . ?
C8 C13 1.507(7) . ?
C9 H9 0.9500 . ?
C9 C10 1.379(8) . ?
C10 H10 0.9500 . ?
C10 C11 1.380(8) . ?
C11 H11 0.9500 . ?
C11 C12 1.400(7) . ?
C12 C14 1.501(7) . ?
C13 H13A 0.9800 . ?
C13 H13B 0.9800 . ?
C13 H13C 0.9800 . ?
C14 H14A 0.9800 . ?
C14 H14B 0.9800 . ?
C14 H14C 0.9800 . ?
C15 C16 1.398(6) . ?
C15 C20 1.413(6) . ?
C16 C17 1.394(6) . ?
C16 C21 1.514(6) . ?
C17 H17 0.9500 . ?
C17 C18 1.381(7) . ?
C18 H18 0.9500 . ?
C18 C19 1.378(7) . ?
C19 H19 0.9500 . ?
C19 C20 1.390(6) . ?
C20 C22 1.503(7) . ?
C21 H21A 0.9800 . ?
C21 H21B 0.9800 . ?
C21 H21C 0.9800 . ?
C22 H22A 0.9800 . ?
C22 H22B 0.9800 . ?
C22 H22C 0.9800 . ?
C23 C24 1.417(6) . ?
C23 C28 1.414(6) . ?
C24 C25 1.393(5) . ?
C24 C29 1.499(6) . ?
C25 H25 0.9500 . ?
C25 C26 1.399(6) . ?
C26 C27 1.405(6) . ?
C27 H27 0.9500 . ?
C27 C28 1.392(6) . ?
C28 C37 1.500(6) . ?
C29 C30 1.409(6) . ?
C29 C34 1.405(7) . ?
C30 C31 1.406(7) . ?
C30 C35 1.498(7) . ?
C31 H31 0.9500 . ?
C31 C32 1.380(9) . ?
C32 H32 0.9500 . ?
C32 C33 1.381(9) . ?
C33 H33 0.9500 . ?
C33 C34 1.389(7) . ?
C34 C36 1.522(7) . ?
C35 H35A 0.9800 . ?
C35 H35B 0.9800 . ?
C35 H35C 0.9800 . ?
C36 H36A 0.9800 . ?
C36 H36B 0.9800 . ?
C36 H36C 0.9800 . ?
C37 C38 1.404(6) . ?
C37 C42 1.394(7) . ?
C38 C39 1.404(7) . ?
C38 C43 1.496(8) . ?
C39 H39 0.9500 . ?
C39 C40 1.365(9) . ?
C40 H40 0.9500 . ?
C40 C41 1.387(8) . ?
C41 H41 0.9500 . ?
C41 C42 1.392(7) . ?
C42 C44 1.515(7) . ?
C43 H43A 0.9800 . ?
C43 H43B 0.9800 . ?
C43 H43C 0.9800 . ?
C44 H44A 0.9800 . ?
C44 H44B 0.9800 . ?
C44 H44C 0.9800 . ?
C45 H45A 0.9800 . ?
C45 H45B 0.9800 . ?
C45 H45C 0.9800 . ?
C46 H46A 0.9800 . ?
C46 H46B 0.9800 . ?
C46 H46C 0.9800 . ?
C47 H47A 0.9800 . ?
C47 H47B 0.9800 . ?
C47 H47C 0.9800 . ?
C48 H48A 0.9800 . ?
C48 H48B 0.9800 . ?
C48 H48C 0.9800 . ?
C49 H49A 0.9800 . ?
C49 H49B 0.9800 . ?
C49 H49C 0.9800 . ?
C50 H50A 0.9800 . ?
C50 H50B 0.9800 . ?
C50 H50C 0.9800 . ?
Fe2 C51 2.019(4) 2_656 ?
Fe2 C51 2.019(4) . ?
Si3 C54 1.885(4) . ?
Si3 C73 1.868(5) . ?
Si3 C74 1.863(5) . ?
Si3 C75 1.859(5) . ?
C51 C52 1.404(5) . ?
C51 C56 1.421(6) . ?
C52 C53 1.395(5) . ?
C52 C57 1.497(5) . ?
C53 H53 0.9500 . ?
C53 C54 1.405(6) . ?
C54 C55 1.390(6) . ?
C55 H55 0.9500 . ?
C55 C56 1.396(5) . ?
C56 C65 1.497(6) . ?
C57 C58 1.406(6) . ?
C57 C62 1.399(6) . ?
C58 C59 1.390(6) . ?
C58 C63 1.505(7) . ?
C59 H59 0.9500 . ?
C59 C60 1.373(7) . ?
C60 H60 0.9500 . ?
C60 C61 1.382(7) . ?
C61 H61 0.9500 . ?
C61 C62 1.394(6) . ?
C62 C64 1.507(6) . ?
C63 H63A 0.9800 . ?
C63 H63B 0.9800 . ?
C63 H63C 0.9800 . ?
C64 H64A 0.9800 . ?
C64 H64B 0.9800 . ?
C64 H64C 0.9800 . ?
C65 C66 1.411(6) . ?
C65 C70 1.407(7) . ?
C66 C67 1.407(7) . ?
C66 C71 1.497(7) . ?
C67 H67 0.9500 . ?
C67 C68 1.368(9) . ?
C68 H68 0.9500 . ?
C68 C69 1.388(9) . ?
C69 H69 0.9500 . ?
C69 C70 1.385(7) . ?
C70 C72 1.514(7) . ?
C71 H71A 0.9800 . ?
C71 H71B 0.9800 . ?
C71 H71C 0.9800 . ?
C72 H72A 0.9800 . ?
C72 H72B 0.9800 . ?
C72 H72C 0.9800 . ?
C73 H73A 0.9800 . ?
C73 H73B 0.9800 . ?
C73 H73C 0.9800 . ?
C74 H74A 0.9800 . ?
C74 H74B 0.9800 . ?
C74 H74C 0.9800 . ?
C75 H75A 0.9800 . ?
C75 H75B 0.9800 . ?
C75 H75C 0.9800 . ?

loop_
_geom_torsion_atom_site_label_1
_geom_torsion_atom_site_label_2
_geom_torsion_atom_site_label_3
_geom_torsion_atom_site_label_4
_geom_torsion
_geom_torsion_site_symmetry_1
_geom_torsion_site_symmetry_2
_geom_torsion_site_symmetry_3
_geom_torsion_site_symmetry_4
_geom_torsion_publ_flag
Fe1 C1 C2 C3 176.0(3) . . . . ?
Fe1 C1 C2 C7 -0.5(5) . . . . ?
Fe1 C1 C6 C5 -175.5(3) . . . . ?
Fe1 C1 C6 C15 5.1(6) . . . . ?
Fe1 C23 C24 C25 176.0(3) . . . . ?
Fe1 C23 C24 C29 -5.4(5) . . . . ?
Fe1 C23 C28 C27 -176.2(3) . . . . ?
Fe1 C23 C28 C37 5.3(6) . . . . ?
Si1 C4 C5 C6 173.9(3) . . . . ?
Si2 C26 C27 C28 177.0(3) . . . . ?
C1 C2 C3 C4 0.5(6) . . . . ?
C1 C2 C7 C8 104.8(5) . . . . ?
C1 C2 C7 C12 -71.9(5) . . . . ?
C1 C6 C15 C16 77.5(5) . . . . ?
C1 C6 C15 C20 -100.8(5) . . . . ?
C2 C1 C6 C5 1.2(6) . . . . ?
C2 C1 C6 C15 -178.2(4) . . . . ?
C2 C3 C4 Si1 -173.8(3) . . . . ?
C2 C3 C4 C5 0.6(6) . . . . ?
C2 C7 C8 C9 -176.4(4) . . . . ?
C2 C7 C8 C13 4.2(6) . . . . ?
C2 C7 C12 C11 176.7(4) . . . . ?
C2 C7 C12 C14 -7.3(6) . . . . ?
C3 C2 C7 C8 -71.8(5) . . . . ?
C3 C2 C7 C12 111.6(5) . . . . ?
C3 C4 C5 C6 -0.7(6) . . . . ?
C4 C5 C6 C1 -0.2(6) . . . . ?
C4 C5 C6 C15 179.2(4) . . . . ?
C5 C6 C15 C16 -101.9(5) . . . . ?
C5 C6 C15 C20 79.8(5) . . . . ?
C6 C1 C2 C3 -1.4(6) . . . . ?
C6 C1 C2 C7 -177.9(4) . . . . ?
C6 C15 C16 C17 -179.3(4) . . . . ?
C6 C15 C16 C21 1.1(6) . . . . ?
C6 C15 C20 C19 178.0(4) . . . . ?
C6 C15 C20 C22 -2.8(6) . . . . ?
C7 C2 C3 C4 176.8(4) . . . . ?
C7 C8 C9 C10 0.3(7) . . . . ?
C8 C7 C12 C11 0.1(6) . . . . ?
C8 C7 C12 C14 176.1(4) . . . . ?
C8 C9 C10 C11 -1.2(8) . . . . ?
C9 C10 C11 C12 1.5(8) . . . . ?
C10 C11 C12 C7 -0.9(7) . . . . ?
C10 C11 C12 C14 -177.0(5) . . . . ?
C12 C7 C8 C9 0.2(7) . . . . ?
C12 C7 C8 C13 -179.1(4) . . . . ?
C13 C8 C9 C10 179.7(5) . . . . ?
C15 C16 C17 C18 1.3(7) . . . . ?
C16 C15 C20 C19 -0.3(6) . . . . ?
C16 C15 C20 C22 178.9(4) . . . . ?
C16 C17 C18 C19 -0.3(7) . . . . ?
C17 C18 C19 C20 -1.1(7) . . . . ?
C18 C19 C20 C15 1.4(7) . . . . ?
C18 C19 C20 C22 -177.8(4) . . . . ?
C20 C15 C16 C17 -1.0(6) . . . . ?
C20 C15 C16 C21 179.3(4) . . . . ?
C21 C16 C17 C18 -179.0(4) . . . . ?
C23 C24 C25 C26 0.4(6) . . . . ?
C23 C24 C29 C30 -67.6(5) . . . . ?
C23 C24 C29 C34 111.8(5) . . . . ?
C23 C28 C37 C38 -101.1(5) . . . . ?
C23 C28 C37 C42 80.1(5) . . . . ?
C24 C23 C28 C27 0.7(6) . . . . ?
C24 C23 C28 C37 -177.7(4) . . . . ?
C24 C25 C26 Si2 -177.7(3) . . . . ?
C24 C25 C26 C27 1.4(6) . . . . ?
C24 C29 C30 C31 178.3(4) . . . . ?
C24 C29 C30 C35 -3.9(6) . . . . ?
C24 C29 C34 C33 -178.8(4) . . . . ?
C24 C29 C34 C36 2.2(6) . . . . ?
C25 C24 C29 C30 111.0(5) . . . . ?
C25 C24 C29 C34 -69.6(5) . . . . ?
C25 C26 C27 C28 -2.1(6) . . . . ?
C26 C27 C28 C23 1.0(6) . . . . ?
C26 C27 C28 C37 179.5(4) . . . . ?
C27 C28 C37 C38 80.5(5) . . . . ?
C27 C28 C37 C42 -98.4(5) . . . . ?
C28 C23 C24 C25 -1.4(6) . . . . ?
C28 C23 C24 C29 177.2(4) . . . . ?
C28 C37 C38 C39 179.6(4) . . . . ?
C28 C37 C38 C43 -0.6(7) . . . . ?
C28 C37 C42 C41 178.3(4) . . . . ?
C28 C37 C42 C44 -1.3(6) . . . . ?
C29 C24 C25 C26 -178.2(4) . . . . ?
C29 C30 C31 C32 0.5(7) . . . . ?
C30 C29 C34 C33 0.6(7) . . . . ?
C30 C29 C34 C36 -178.4(4) . . . . ?
C30 C31 C32 C33 0.5(8) . . . . ?
C31 C32 C33 C34 -1.0(8) . . . . ?
C32 C33 C34 C29 0.5(8) . . . . ?
C32 C33 C34 C36 179.5(5) . . . . ?
C34 C29 C30 C31 -1.1(6) . . . . ?
C34 C29 C30 C35 176.7(4) . . . . ?
C35 C30 C31 C32 -177.3(5) . . . . ?
C37 C38 C39 C40 2.4(7) . . . . ?
C38 C37 C42 C41 -0.6(7) . . . . ?
C38 C37 C42 C44 179.9(4) . . . . ?
C38 C39 C40 C41 -0.9(8) . . . . ?
C39 C40 C41 C42 -1.3(8) . . . . ?
C40 C41 C42 C37 2.0(7) . . . . ?
C40 C41 C42 C44 -178.4(5) . . . . ?
C42 C37 C38 C39 -1.6(6) . . . . ?
C42 C37 C38 C43 178.2(5) . . . . ?
C43 C38 C39 C40 -177.4(5) . . . . ?
C45 Si1 C4 C3 110.3(4) . . . . ?
C45 Si1 C4 C5 -64.0(4) . . . . ?
C46 Si1 C4 C3 -9.9(4) . . . . ?
C46 Si1 C4 C5 175.7(4) . . . . ?
C47 Si1 C4 C3 -132.2(4) . . . . ?
C47 Si1 C4 C5 53.4(4) . . . . ?
C48 Si2 C26 C25 0.5(4) . . . . ?
C48 Si2 C26 C27 -178.5(3) . . . . ?
C49 Si2 C26 C25 120.7(4) . . . . ?
C49 Si2 C26 C27 -58.4(4) . . . . ?
C50 Si2 C26 C25 -121.2(4) . . . . ?
C50 Si2 C26 C27 59.7(4) . . . . ?
Fe2 C51 C52 C53 173.8(3) . . . . ?
Fe2 C51 C52 C57 -8.8(6) . . . . ?
Fe2 C51 C56 C55 -173.9(3) . . . . ?
Fe2 C51 C56 C65 5.7(5) . . . . ?
Si3 C54 C55 C56 176.8(3) . . . . ?
C51 C52 C53 C54 -0.2(6) . . . . ?
C51 C52 C57 C58 100.9(4) . . . . ?
C51 C52 C57 C62 -78.0(5) . . . . ?
C51 C56 C65 C66 68.1(5) . . . . ?
C51 C56 C65 C70 -110.7(5) . . . . ?
C52 C51 C56 C55 2.2(6) . . . . ?
C52 C51 C56 C65 -178.3(4) . . . . ?
C52 C53 C54 Si3 -176.2(3) . . . . ?
C52 C53 C54 C55 1.3(6) . . . . ?
C52 C57 C58 C59 -178.0(4) . . . . ?
C52 C57 C58 C63 2.9(6) . . . . ?
C52 C57 C62 C61 179.7(4) . . . . ?
C52 C57 C62 C64 -0.3(6) . . . . ?
C53 C52 C57 C58 -81.6(5) . . . . ?
C53 C52 C57 C62 99.4(5) . . . . ?
C53 C54 C55 C56 -0.7(6) . . . . ?
C54 C55 C56 C51 -1.1(6) . . . . ?
C54 C55 C56 C65 179.4(4) . . . . ?
C55 C56 C65 C66 -112.3(5) . . . . ?
C55 C56 C65 C70 68.9(6) . . . . ?
C56 C51 C52 C53 -1.5(6) . . . . ?
C56 C51 C52 C57 175.9(3) . . . . ?
C56 C65 C66 C67 -176.8(4) . . . . ?
C56 C65 C66 C71 5.5(6) . . . . ?
C56 C65 C70 C69 177.0(4) . . . . ?
C56 C65 C70 C72 -2.7(6) . . . . ?
C57 C52 C53 C54 -177.6(4) . . . . ?
C57 C58 C59 C60 -1.7(6) . . . . ?
C58 C57 C62 C61 0.8(6) . . . . ?
C58 C57 C62 C64 -179.3(4) . . . . ?
C58 C59 C60 C61 0.7(7) . . . . ?
C59 C60 C61 C62 1.0(7) . . . . ?
C60 C61 C62 C57 -1.8(7) . . . . ?
C60 C61 C62 C64 178.3(4) . . . . ?
C62 C57 C58 C59 0.9(6) . . . . ?
C62 C57 C58 C63 -178.2(4) . . . . ?
C63 C58 C59 C60 177.4(4) . . . . ?
C65 C66 C67 C68 -0.4(7) . . . . ?
C66 C65 C70 C69 -1.8(7) . . . . ?
C66 C65 C70 C72 178.5(4) . . . . ?
C66 C67 C68 C69 -1.4(8) . . . . ?
C67 C68 C69 C70 1.6(8) . . . . ?
C68 C69 C70 C65 -0.1(8) . . . . ?
C68 C69 C70 C72 179.7(5) . . . . ?
C70 C65 C66 C67 2.0(6) . . . . ?
C70 C65 C66 C71 -175.6(4) . . . . ?
C71 C66 C67 C68 177.3(5) . . . . ?
C73 Si3 C54 C53 61.5(4) . . . . ?
C73 Si3 C54 C55 -115.9(4) . . . . ?
C74 Si3 C54 C53 -56.7(4) . . . . ?
C74 Si3 C54 C55 125.9(4) . . . . ?
C75 Si3 C54 C53 -178.2(3) . . . . ?
C75 Si3 C54 C55 4.4(4) . . . . ?

loop_
_exptl_oxdiff_crystal_face_indexfrac_h
_exptl_oxdiff_crystal_face_indexfrac_k
_exptl_oxdiff_crystal_face_indexfrac_l
_exptl_oxdiff_crystal_face_x
_exptl_oxdiff_crystal_face_y
_exptl_oxdiff_crystal_face_z
7.9991 0.0037 22.9971 -0.1041 0.1813 0.9784
-0.0047 6.9993 0.9958 0.4352 -0.7995 0.2249
0.5704 -7.4624 0.5910 -0.4710 0.8656 -0.1698
-7.9984 -1.0035 -22.9966 0.0435 -0.0653 -1.0065
14.9893 -0.0041 -17.9980 -0.8860 -0.4424 0.0768
9.9922 5.0000 6.9962 -0.0732 -0.6320 0.7377
9.9890 5.9968 -10.0024 -0.2047 -0.9656 0.2768
-14.9895 0.0039 16.9981 0.8747 0.4296 -0.1056
-3.9912 -4.9952 22.0003 0.1279 0.9184 0.3340
-9.9918 -4.9995 -3.9965 0.1071 0.6704 -0.6514
